data_7006968
loop_
_publ_author_name
'Siedle, Gabriel'
'Kersting, Berthold'

_publ_section_title
;
 Preparation and characterization of dinuclear Pd(II) complexes of
 binucleating tetraaza-thiophenolate ligands.
;
_journal_issue 17
_journal_name_full 'Dalton transactions (Cambridge, England : 2003)'
_journal_page_first 2114
_journal_page_last 2126
_journal_paper_doi 10.1039/b516071E
_journal_year 2006
_chemical_compound_source
;
Crystals were grown by slwo evaporation from a mixed
acetonitrile/ethanol solvent system
;
_chemical_formula_structural
;
[(L3)Pd2(N3)2]BPh4(MeCN)
;
_chemical_formula_sum 'C46 H56 B N11 Pd2 S'
_chemical_formula_weight 1018.69
_space_group_IT_number 14
_symmetry_cell_setting monoclinic
_symmetry_space_group_name_Hall '-P 2yn'
_symmetry_space_group_name_H-M 'P 1 21/n 1'
_atom_sites_solution_hydrogens geom
_atom_sites_solution_primary direct
_atom_sites_solution_secondary difmap
_cell_angle_alpha 90.00
_cell_angle_beta 94.976(3)
_cell_angle_gamma 90.00
_cell_formula_units_Z 4
_cell_length_a 11.646(2)
_cell_length_b 19.717(3)
_cell_length_c 20.203(3)
_cell_measurement_temperature 210(2)
_cell_volume 4621.6(13)
_computing_cell_refinement SMART
_computing_data_collection SMART
_computing_data_reduction SAINT
_computing_molecular_graphics 'ORTEP3 (FARRUGIA)'
_computing_structure_refinement 'SHELXL-97 (Sheldrick, 1997)'
_computing_structure_solution 'SHELXS-97 (Sheldrick, 1990)'
_diffrn_ambient_temperature 210(2)
_diffrn_measured_fraction_theta_full 0.919
_diffrn_measured_fraction_theta_max 0.919
_diffrn_measurement_device_type 'BRUKER AXS'
_diffrn_measurement_method hemisphere
_diffrn_radiation_monochromator graphite
_diffrn_radiation_source 'fine-focus sealed tube'
_diffrn_radiation_type MoK\a
_diffrn_radiation_wavelength 0.71073
_diffrn_reflns_av_R_equivalents 0.0637
_diffrn_reflns_av_sigmaI/netI 0.0731
_diffrn_reflns_limit_h_max 15
_diffrn_reflns_limit_h_min -15
_diffrn_reflns_limit_k_max 26
_diffrn_reflns_limit_k_min -26
_diffrn_reflns_limit_l_max 25
_diffrn_reflns_limit_l_min -27
_diffrn_reflns_number 41364
_diffrn_reflns_theta_full 28.96
_diffrn_reflns_theta_max 28.96
_diffrn_reflns_theta_min 1.45
_exptl_absorpt_coefficient_mu 0.869
_exptl_absorpt_correction_T_max 1.00
_exptl_absorpt_correction_T_min 0.78
_exptl_absorpt_correction_type SADABS
_exptl_crystal_colour yellow
_exptl_crystal_density_diffrn 1.464
_exptl_crystal_density_meas ?
_exptl_crystal_description block
_exptl_crystal_F_000 2088
_exptl_crystal_size_max 0.30
_exptl_crystal_size_mid 0.25
_exptl_crystal_size_min 0.20
_refine_diff_density_max 1.187
_refine_diff_density_min -1.355
_refine_diff_density_rms 0.123
_refine_ls_extinction_method none
_refine_ls_goodness_of_fit_ref 1.011
_refine_ls_hydrogen_treatment constr
_refine_ls_matrix_type full
_refine_ls_number_parameters 554
_refine_ls_number_reflns 11258
_refine_ls_number_restraints 0
_refine_ls_restrained_S_all 1.011
_refine_ls_R_factor_all 0.1226
_refine_ls_R_factor_gt 0.0548
_refine_ls_shift/su_max 0.000
_refine_ls_shift/su_mean 0.000
_refine_ls_structure_factor_coef Fsqd
_refine_ls_weighting_details 'calc w=1/[\s^2^(Fo^2^)+(0.0072P)^2^+22.0185P] where P=(Fo^2^+2Fc^2^)/3'
_refine_ls_weighting_scheme calc
_refine_ls_wR_factor_gt 0.0928
_refine_ls_wR_factor_ref 0.1188
_reflns_number_gt 6150
_reflns_number_total 11258
_reflns_threshold_expression >2sigma(I)
_cod_data_source_file b516071E.txt
_cod_data_source_block 6
_cod_original_cell_volume 4621.3(14)
_cod_original_sg_symbol_H-M P2(1)/n
_cod_database_code 7006968

loop_
_symmetry_equiv_pos_as_xyz
'x, y, z'
'-x+1/2, y+1/2, -z+1/2'
'-x, -y, -z'
'x-1/2, -y-1/2, z-1/2'

loop_
_atom_site_label
_atom_site_type_symbol
_atom_site_fract_x
_atom_site_fract_y
_atom_site_fract_z
_atom_site_U_iso_or_equiv
_atom_site_adp_type
_atom_site_occupancy
_atom_site_symmetry_multiplicity
_atom_site_calc_flag
_atom_site_refinement_flags
_atom_site_disorder_assembly
_atom_site_disorder_group
Pd1 Pd 0.85599(4) -0.02624(2) 0.20630(2) 0.04097(12) Uani 1 1 d . . .
Pd2 Pd 0.77119(4) 0.05650(2) 0.02959(2) 0.03701(11) Uani 1 1 d . . .
S S 0.90224(12) 0.02029(7) 0.11075(7) 0.0379(3) Uani 1 1 d . . .
N1 N 0.9392(4) 0.0426(2) 0.2616(2) 0.0470(12) Uani 1 1 d . . .
N2 N 0.8261(5) -0.0710(3) 0.2969(2) 0.0593(15) Uani 1 1 d . . .
N3 N 0.9005(4) 0.0870(2) -0.0221(2) 0.0377(10) Uani 1 1 d . . .
N4 N 0.6687(4) 0.0745(2) -0.0593(2) 0.0412(11) Uani 1 1 d . . .
N5 N 0.7653(6) -0.1025(3) 0.1621(3) 0.088(2) Uani 1 1 d . . .
N6 N 0.7472(4) -0.1127(3) 0.1048(3) 0.0558(14) Uani 1 1 d . . .
N7 N 0.7247(5) -0.1261(4) 0.0504(3) 0.087(2) Uani 1 1 d . . .
N8 N 0.6310(4) 0.0327(3) 0.0761(3) 0.0555(14) Uani 1 1 d . . .
N9 N 0.6255(4) 0.0432(3) 0.1335(3) 0.0537(14) Uani 1 1 d . . .
N10 N 0.6107(5) 0.0522(4) 0.1879(3) 0.089(2) Uani 1 1 d . . .
C1 C 1.0081(4) 0.0828(3) 0.1231(3) 0.0336(11) Uani 1 1 d . . .
C2 C 1.0611(5) 0.1005(3) 0.1855(3) 0.0381(12) Uani 1 1 d . . .
C3 C 1.1549(5) 0.1453(3) 0.1904(3) 0.0416(13) Uani 1 1 d . . .
H3 H 1.1897 0.1560 0.2328 0.050 Uiso 1 1 calc R . .
C4 C 1.1985(5) 0.1743(3) 0.1355(3) 0.0407(13) Uani 1 1 d . . .
C5 C 1.1432(5) 0.1569(3) 0.0749(3) 0.0407(13) Uani 1 1 d . . .
H5 H 1.1706 0.1757 0.0365 0.049 Uiso 1 1 calc R . .
C6 C 1.0493(4) 0.1132(3) 0.0671(3) 0.0364(12) Uani 1 1 d . . .
C7 C 1.0205(5) 0.0831(3) 0.2494(3) 0.0507(15) Uani 1 1 d . . .
H7 H 1.0590 0.1044 0.2866 0.061 Uiso 1 1 calc R . .
C8 C 0.9071(8) 0.0378(4) 0.3308(3) 0.089(3) Uani 1 1 d . . .
H8A H 0.9671 0.0589 0.3611 0.106 Uiso 1 1 calc R . .
H8B H 0.8347 0.0621 0.3349 0.106 Uiso 1 1 calc R . .
C9 C 0.8942(8) -0.0312(5) 0.3481(3) 0.097(3) Uani 1 1 d . . .
H9A H 0.8568 -0.0337 0.3897 0.116 Uiso 1 1 calc R . .
H9B H 0.9708 -0.0518 0.3561 0.116 Uiso 1 1 calc R . .
C10 C 0.7038(7) -0.0700(5) 0.3058(4) 0.103(3) Uani 1 1 d . . .
H10A H 0.6621 -0.0946 0.2698 0.155 Uiso 1 1 calc R . .
H10B H 0.6769 -0.0234 0.3058 0.155 Uiso 1 1 calc R . .
H10C H 0.6907 -0.0912 0.3478 0.155 Uiso 1 1 calc R . .
C11 C 0.8669(9) -0.1414(4) 0.3014(4) 0.110(3) Uani 1 1 d . . .
H11A H 0.8557 -0.1593 0.3450 0.165 Uiso 1 1 calc R . .
H11B H 0.9482 -0.1428 0.2943 0.165 Uiso 1 1 calc R . .
H11C H 0.8237 -0.1685 0.2677 0.165 Uiso 1 1 calc R . .
C12 C 1.0002(5) 0.1073(3) -0.0011(3) 0.0394(13) Uani 1 1 d . . .
H12 H 1.0485 0.1201 -0.0339 0.047 Uiso 1 1 calc R . .
C13 C 0.8631(5) 0.0907(3) -0.0937(3) 0.0470(15) Uani 1 1 d . . .
H13A H 0.8667 0.0458 -0.1140 0.056 Uiso 1 1 calc R . .
H13B H 0.9132 0.1216 -0.1161 0.056 Uiso 1 1 calc R . .
C14 C 0.7420(5) 0.1165(3) -0.0998(3) 0.0457(14) Uani 1 1 d . . .
H14A H 0.7409 0.1637 -0.0848 0.055 Uiso 1 1 calc R . .
H14B H 0.7112 0.1151 -0.1465 0.055 Uiso 1 1 calc R . .
C15 C 0.6463(5) 0.0068(3) -0.0903(3) 0.0520(16) Uani 1 1 d . . .
H15A H 0.5993 -0.0200 -0.0627 0.078 Uiso 1 1 calc R . .
H15B H 0.7189 -0.0163 -0.0943 0.078 Uiso 1 1 calc R . .
H15C H 0.6060 0.0124 -0.1340 0.078 Uiso 1 1 calc R . .
C16 C 0.5568(5) 0.1083(3) -0.0532(3) 0.0545(17) Uani 1 1 d . . .
H16A H 0.5698 0.1520 -0.0317 0.082 Uiso 1 1 calc R . .
H16B H 0.5096 0.0803 -0.0269 0.082 Uiso 1 1 calc R . .
H16C H 0.5176 0.1150 -0.0971 0.082 Uiso 1 1 calc R . .
C17 C 1.3016(5) 0.2225(3) 0.1404(3) 0.0491(15) Uani 1 1 d . . .
C18 C 1.4082(6) 0.1836(5) 0.1279(5) 0.113(4) Uani 1 1 d . . .
H18A H 1.3978 0.1623 0.0845 0.169 Uiso 1 1 calc R . .
H18B H 1.4224 0.1490 0.1618 0.169 Uiso 1 1 calc R . .
H18C H 1.4734 0.2144 0.1293 0.169 Uiso 1 1 calc R . .
C19 C 1.2831(8) 0.2785(4) 0.0885(4) 0.099(3) Uani 1 1 d . . .
H19A H 1.2728 0.2585 0.0445 0.149 Uiso 1 1 calc R . .
H19B H 1.3497 0.3082 0.0913 0.149 Uiso 1 1 calc R . .
H19C H 1.2149 0.3044 0.0967 0.149 Uiso 1 1 calc R . .
C20 C 1.3180(6) 0.2565(4) 0.2080(4) 0.081(2) Uani 1 1 d . . .
H20A H 1.3839 0.2866 0.2093 0.121 Uiso 1 1 calc R . .
H20B H 1.3309 0.2222 0.2422 0.121 Uiso 1 1 calc R . .
H20C H 1.2495 0.2824 0.2156 0.121 Uiso 1 1 calc R . .
B B 0.7301(6) -0.1610(4) 0.5351(3) 0.0446(16) Uani 1 1 d . . .
C101 C 0.7394(5) -0.0794(3) 0.5164(3) 0.0434(14) Uani 1 1 d . . .
C102 C 0.6470(6) -0.0449(3) 0.4841(3) 0.0608(18) Uani 1 1 d . . .
H102 H 0.5788 -0.0692 0.4725 0.073 Uiso 1 1 calc R . .
C103 C 0.6492(7) 0.0224(4) 0.4681(4) 0.068(2) Uani 1 1 d . . .
H103 H 0.5838 0.0427 0.4457 0.082 Uiso 1 1 calc R . .
C104 C 0.7454(7) 0.0606(3) 0.4844(4) 0.0666(19) Uani 1 1 d . . .
H104 H 0.7474 0.1069 0.4736 0.080 Uiso 1 1 calc R . .
C105 C 0.8385(7) 0.0293(4) 0.5168(4) 0.074(2) Uani 1 1 d . . .
H105 H 0.9058 0.0543 0.5288 0.089 Uiso 1 1 calc R . .
C106 C 0.8344(6) -0.0387(3) 0.5318(3) 0.0599(18) Uani 1 1 d . . .
H106 H 0.9004 -0.0586 0.5538 0.072 Uiso 1 1 calc R . .
C201 C 0.7037(5) -0.2058(3) 0.4662(3) 0.0434(14) Uani 1 1 d . . .
C202 C 0.6001(5) -0.1995(3) 0.4265(3) 0.0557(17) Uani 1 1 d . . .
H202 H 0.5433 -0.1702 0.4404 0.067 Uiso 1 1 calc R . .
C203 C 0.5776(6) -0.2343(4) 0.3679(3) 0.0638(19) Uani 1 1 d . . .
H203 H 0.5065 -0.2281 0.3429 0.077 Uiso 1 1 calc R . .
C204 C 0.6561(7) -0.2776(4) 0.3455(3) 0.0629(19) Uani 1 1 d . . .
H204 H 0.6408 -0.3004 0.3048 0.076 Uiso 1 1 calc R . .
C205 C 0.7583(6) -0.2874(3) 0.3834(3) 0.0606(18) Uani 1 1 d . . .
H205 H 0.8128 -0.3182 0.3694 0.073 Uiso 1 1 calc R . .
C206 C 0.7813(6) -0.2517(3) 0.4425(3) 0.0506(15) Uani 1 1 d . . .
H206 H 0.8522 -0.2589 0.4674 0.061 Uiso 1 1 calc R . .
C301 C 0.8502(5) -0.1877(3) 0.5765(3) 0.0438(14) Uani 1 1 d . . .
C302 C 0.9578(6) -0.1830(3) 0.5515(3) 0.0552(16) Uani 1 1 d . . .
H302 H 0.9621 -0.1620 0.5100 0.066 Uiso 1 1 calc R . .
C303 C 1.0580(6) -0.2073(3) 0.5840(4) 0.0628(19) Uani 1 1 d . . .
H303 H 1.1283 -0.2030 0.5648 0.075 Uiso 1 1 calc R . .
C304 C 1.0549(7) -0.2379(4) 0.6446(4) 0.068(2) Uani 1 1 d . . .
H304 H 1.1230 -0.2544 0.6674 0.082 Uiso 1 1 calc R . .
C305 C 0.9528(7) -0.2443(3) 0.6716(3) 0.0627(19) Uani 1 1 d . . .
H305 H 0.9503 -0.2654 0.7132 0.075 Uiso 1 1 calc R . .
C306 C 0.8520(6) -0.2199(3) 0.6383(3) 0.0479(15) Uani 1 1 d . . .
H306 H 0.7823 -0.2252 0.6580 0.057 Uiso 1 1 calc R . .
C401 C 0.6227(5) -0.1685(3) 0.5823(3) 0.0481(15) Uani 1 1 d . . .
C402 C 0.6103(6) -0.1236(4) 0.6341(3) 0.0622(18) Uani 1 1 d . . .
H402 H 0.6654 -0.0891 0.6421 0.075 Uiso 1 1 calc R . .
C403 C 0.5209(8) -0.1273(4) 0.6744(4) 0.080(2) Uani 1 1 d . . .
H403 H 0.5156 -0.0951 0.7083 0.097 Uiso 1 1 calc R . .
C404 C 0.4406(8) -0.1768(5) 0.6656(5) 0.095(3) Uani 1 1 d . . .
H404 H 0.3791 -0.1790 0.6928 0.114 Uiso 1 1 calc R . .
C405 C 0.4505(7) -0.2230(5) 0.6171(5) 0.100(3) Uani 1 1 d . . .
H405 H 0.3970 -0.2587 0.6114 0.120 Uiso 1 1 calc R . .
C406 C 0.5394(6) -0.2183(4) 0.5754(4) 0.070(2) Uani 1 1 d . . .
H406 H 0.5426 -0.2503 0.5411 0.085 Uiso 1 1 calc R . .
N11 N 1.2080(10) -0.0456(6) 0.2634(5) 0.156(4) Uani 1 1 d . . .
C21 C 1.2859(11) -0.0510(5) 0.2980(6) 0.106(3) Uani 1 1 d . . .
C22 C 1.3834(9) -0.0589(5) 0.3448(6) 0.136(4) Uani 1 1 d . . .
H22A H 1.3961 -0.0174 0.3701 0.204 Uiso 1 1 calc R . .
H22B H 1.4508 -0.0689 0.3215 0.204 Uiso 1 1 calc R . .
H22C H 1.3698 -0.0960 0.3748 0.204 Uiso 1 1 calc R . .

loop_
_atom_site_aniso_label
_atom_site_aniso_U_11
_atom_site_aniso_U_22
_atom_site_aniso_U_33
_atom_site_aniso_U_23
_atom_site_aniso_U_13
_atom_site_aniso_U_12
Pd1 0.0456(3) 0.0402(2) 0.0373(2) 0.00285(19) 0.00450(19) -0.0080(2)
Pd2 0.0323(2) 0.0421(2) 0.0368(2) -0.00015(19) 0.00412(17) -0.00196(19)
S 0.0377(7) 0.0414(8) 0.0346(7) 0.0008(6) 0.0023(6) -0.0071(6)
N1 0.058(3) 0.051(3) 0.032(2) -0.001(2) 0.007(2) -0.010(3)
N2 0.075(4) 0.063(4) 0.040(3) 0.010(3) 0.007(3) -0.022(3)
N3 0.035(2) 0.047(3) 0.032(2) 0.001(2) 0.0034(19) 0.002(2)
N4 0.035(2) 0.043(3) 0.045(3) 0.002(2) -0.001(2) -0.001(2)
N5 0.134(6) 0.080(5) 0.050(4) 0.001(3) 0.000(4) -0.061(4)
N6 0.046(3) 0.054(3) 0.069(4) -0.011(3) 0.017(3) -0.013(3)
N7 0.074(4) 0.118(6) 0.070(4) -0.048(4) 0.015(4) -0.013(4)
N8 0.040(3) 0.083(4) 0.043(3) -0.001(3) 0.007(2) -0.014(3)
N9 0.037(3) 0.068(4) 0.058(4) 0.011(3) 0.012(3) 0.007(3)
N10 0.076(4) 0.134(6) 0.062(4) 0.001(4) 0.024(3) 0.023(4)
C1 0.031(3) 0.031(3) 0.038(3) 0.002(2) 0.005(2) 0.002(2)
C2 0.039(3) 0.040(3) 0.034(3) 0.000(2) 0.000(2) -0.003(3)
C3 0.044(3) 0.044(3) 0.036(3) 0.001(3) -0.001(3) -0.002(3)
C4 0.038(3) 0.041(3) 0.044(3) 0.000(3) 0.004(3) 0.000(3)
C5 0.038(3) 0.043(3) 0.042(3) 0.001(3) 0.009(3) -0.001(3)
C6 0.032(3) 0.037(3) 0.041(3) 0.001(2) 0.008(2) 0.003(2)
C7 0.058(4) 0.052(4) 0.041(3) -0.005(3) -0.003(3) -0.011(3)
C8 0.135(7) 0.100(7) 0.034(4) -0.011(4) 0.023(4) -0.058(6)
C9 0.137(8) 0.115(7) 0.037(4) 0.007(4) 0.007(4) -0.056(6)
C10 0.098(7) 0.153(9) 0.063(5) 0.022(5) 0.030(5) -0.039(6)
C11 0.163(10) 0.076(6) 0.092(7) 0.046(5) 0.015(6) 0.014(6)
C12 0.036(3) 0.049(3) 0.035(3) 0.001(2) 0.012(2) 0.001(3)
C13 0.047(3) 0.060(4) 0.033(3) 0.001(3) 0.004(3) -0.003(3)
C14 0.044(3) 0.047(4) 0.044(3) 0.008(3) -0.005(3) 0.000(3)
C15 0.043(3) 0.048(4) 0.063(4) -0.005(3) -0.006(3) -0.007(3)
C16 0.032(3) 0.065(4) 0.065(4) 0.006(3) 0.000(3) 0.011(3)
C17 0.046(4) 0.050(4) 0.051(4) 0.003(3) 0.001(3) -0.016(3)
C18 0.041(4) 0.105(7) 0.195(11) -0.033(7) 0.026(6) -0.016(5)
C19 0.117(7) 0.084(6) 0.092(6) 0.028(5) -0.010(5) -0.059(5)
C20 0.075(5) 0.093(6) 0.075(5) -0.013(4) 0.005(4) -0.046(5)
B 0.046(4) 0.046(4) 0.042(4) -0.002(3) 0.004(3) -0.001(3)
C101 0.050(3) 0.041(3) 0.039(3) -0.002(3) 0.004(3) -0.005(3)
C102 0.058(4) 0.049(4) 0.073(5) 0.002(3) -0.010(3) -0.006(3)
C103 0.078(5) 0.051(4) 0.074(5) 0.003(4) -0.010(4) 0.012(4)
C104 0.088(6) 0.040(4) 0.073(5) 0.006(3) 0.016(4) -0.002(4)
C105 0.072(5) 0.052(4) 0.097(6) 0.000(4) -0.001(4) -0.014(4)
C106 0.062(4) 0.043(4) 0.072(5) 0.004(3) -0.012(3) -0.009(3)
C201 0.047(3) 0.038(3) 0.045(3) 0.006(3) 0.004(3) -0.005(3)
C202 0.051(4) 0.058(4) 0.056(4) -0.004(3) -0.005(3) -0.005(3)
C203 0.063(5) 0.064(5) 0.062(4) 0.000(4) -0.010(4) -0.016(4)
C204 0.080(5) 0.066(5) 0.043(4) -0.009(3) 0.006(4) -0.032(4)
C205 0.074(5) 0.048(4) 0.063(4) -0.009(3) 0.024(4) -0.009(4)
C206 0.056(4) 0.051(4) 0.045(4) 0.002(3) 0.005(3) -0.003(3)
C301 0.051(4) 0.039(3) 0.040(3) -0.004(3) -0.003(3) -0.001(3)
C302 0.058(4) 0.051(4) 0.057(4) -0.001(3) 0.004(3) -0.002(3)
C303 0.048(4) 0.059(5) 0.080(5) -0.009(4) -0.001(4) -0.002(3)
C304 0.066(5) 0.064(5) 0.070(5) -0.008(4) -0.020(4) 0.004(4)
C305 0.081(5) 0.063(5) 0.040(4) 0.002(3) -0.013(4) 0.007(4)
C306 0.062(4) 0.045(4) 0.035(3) -0.002(3) -0.001(3) -0.001(3)
C401 0.053(4) 0.049(4) 0.043(3) 0.006(3) 0.005(3) 0.005(3)
C402 0.072(5) 0.064(5) 0.053(4) 0.002(3) 0.015(4) 0.007(4)
C403 0.103(7) 0.077(6) 0.067(5) 0.017(4) 0.038(5) 0.032(5)
C404 0.087(7) 0.112(8) 0.094(7) 0.035(6) 0.049(6) 0.026(6)
C405 0.075(6) 0.120(8) 0.109(8) 0.021(6) 0.034(6) -0.025(6)
C406 0.074(5) 0.072(5) 0.067(5) -0.002(4) 0.021(4) -0.017(4)
N11 0.181(11) 0.149(9) 0.129(9) -0.017(7) -0.034(7) 0.053(8)
C21 0.126(10) 0.083(7) 0.106(8) -0.008(6) -0.005(7) 0.017(7)
C22 0.125(9) 0.092(8) 0.185(12) 0.008(8) -0.021(9) 0.002(7)

loop_
_atom_type_symbol
_atom_type_description
_atom_type_scat_dispersion_real
_atom_type_scat_dispersion_imag
_atom_type_scat_source
C C 0.0033 0.0016 'International Tables Vol C Tables 4.2.6.8 and 6.1.1.4'
H H 0.0000 0.0000 'International Tables Vol C Tables 4.2.6.8 and 6.1.1.4'
B B 0.0013 0.0007 'International Tables Vol C Tables 4.2.6.8 and 6.1.1.4'
N N 0.0061 0.0033 'International Tables Vol C Tables 4.2.6.8 and 6.1.1.4'
S S 0.1246 0.1234 'International Tables Vol C Tables 4.2.6.8 and 6.1.1.4'
Pd Pd -0.9988 1.0072 'International Tables Vol C Tables 4.2.6.8 and 6.1.1.4'

loop_
_geom_angle_atom_site_label_1
_geom_angle_atom_site_label_2
_geom_angle_atom_site_label_3
_geom_angle
_geom_angle_site_symmetry_1
_geom_angle_site_symmetry_3
_geom_angle_publ_flag
N1 Pd1 N5 171.8(2) . . ?
N1 Pd1 N2 84.5(2) . . ?
N5 Pd1 N2 87.3(2) . . ?
N1 Pd1 S 93.65(14) . . ?
N5 Pd1 S 94.57(17) . . ?
N2 Pd1 S 175.71(17) . . ?
N3 Pd2 N8 174.1(2) . . ?
N3 Pd2 N4 84.33(17) . . ?
N8 Pd2 N4 90.82(19) . . ?
N3 Pd2 S 88.95(13) . . ?
N8 Pd2 S 96.45(15) . . ?
N4 Pd2 S 166.87(13) . . ?
C1 S Pd1 112.62(18) . . ?
C1 S Pd2 107.76(18) . . ?
Pd1 S Pd2 123.81(6) . . ?
C7 N1 C8 118.2(5) . . ?
C7 N1 Pd1 131.4(4) . . ?
C8 N1 Pd1 110.0(4) . . ?
C10 N2 C11 108.7(7) . . ?
C10 N2 C9 112.4(6) . . ?
C11 N2 C9 108.0(7) . . ?
C10 N2 Pd1 110.1(4) . . ?
C11 N2 Pd1 112.0(5) . . ?
C9 N2 Pd1 105.7(4) . . ?
C12 N3 C13 119.7(5) . . ?
C12 N3 Pd2 129.2(4) . . ?
C13 N3 Pd2 110.8(3) . . ?
C16 N4 C14 110.3(4) . . ?
C16 N4 C15 108.4(4) . . ?
C14 N4 C15 110.9(5) . . ?
C16 N4 Pd2 116.5(4) . . ?
C14 N4 Pd2 104.7(3) . . ?
C15 N4 Pd2 105.9(3) . . ?
N6 N5 Pd1 127.6(5) . . ?
N7 N6 N5 175.2(7) . . ?
N9 N8 Pd2 122.2(4) . . ?
N10 N9 N8 174.4(7) . . ?
C2 C1 C6 117.7(5) . . ?
C2 C1 S 123.8(4) . . ?
C6 C1 S 118.3(4) . . ?
C1 C2 C3 120.1(5) . . ?
C1 C2 C7 126.1(5) . . ?
C3 C2 C7 113.4(5) . . ?
C4 C3 C2 122.9(5) . . ?
C5 C4 C3 115.7(5) . . ?
C5 C4 C17 121.1(5) . . ?
C3 C4 C17 123.2(5) . . ?
C4 C5 C6 123.8(5) . . ?
C5 C6 C1 119.7(5) . . ?
C5 C6 C12 113.5(5) . . ?
C1 C6 C12 126.8(5) . . ?
N1 C7 C2 128.4(5) . . ?
C9 C8 N1 109.5(6) . . ?
C8 C9 N2 113.6(7) . . ?
N3 C12 C6 128.1(5) . . ?
N3 C13 C14 107.2(4) . . ?
N4 C14 C13 110.4(5) . . ?
C18 C17 C20 109.6(6) . . ?
C18 C17 C19 108.9(7) . . ?
C20 C17 C19 107.3(6) . . ?
C18 C17 C4 109.2(5) . . ?
C20 C17 C4 111.7(5) . . ?
C19 C17 C4 110.1(5) . . ?
C401 B C301 109.2(5) . . ?
C401 B C201 110.2(5) . . ?
C301 B C201 110.1(5) . . ?
C401 B C101 106.8(5) . . ?
C301 B C101 110.8(5) . . ?
C201 B C101 109.8(5) . . ?
C106 C101 C102 113.1(6) . . ?
C106 C101 B 125.6(5) . . ?
C102 C101 B 121.3(5) . . ?
C103 C102 C101 123.9(6) . . ?
C104 C103 C102 120.6(7) . . ?
C105 C104 C103 117.9(7) . . ?
C104 C105 C106 120.3(7) . . ?
C105 C106 C101 124.1(6) . . ?
C206 C201 C202 114.5(6) . . ?
C206 C201 B 123.9(5) . . ?
C202 C201 B 121.6(5) . . ?
C203 C202 C201 122.8(7) . . ?
C204 C203 C202 121.2(7) . . ?
C203 C204 C205 118.6(6) . . ?
C204 C205 C206 120.1(7) . . ?
C205 C206 C201 122.7(6) . . ?
C302 C301 C306 114.1(6) . . ?
C302 C301 B 122.9(5) . . ?
C306 C301 B 122.9(5) . . ?
C303 C302 C301 123.8(6) . . ?
C304 C303 C302 119.6(7) . . ?
C305 C304 C303 119.6(7) . . ?
C304 C305 C306 120.5(6) . . ?
C305 C306 C301 122.5(6) . . ?
C406 C401 C402 114.3(6) . . ?
C406 C401 B 124.8(6) . . ?
C402 C401 B 120.9(6) . . ?
C403 C402 C401 123.0(7) . . ?
C404 C403 C402 120.6(8) . . ?
C405 C404 C403 118.7(8) . . ?
C404 C405 C406 120.6(9) . . ?
C401 C406 C405 122.7(8) . . ?
N11 C21 C22 177.5(15) . . ?

loop_
_geom_bond_atom_site_label_1
_geom_bond_atom_site_label_2
_geom_bond_distance
_geom_bond_site_symmetry_2
_geom_bond_publ_flag
Pd1 N1 1.959(5) . ?
Pd1 N5 2.003(6) . ?
Pd1 N2 2.088(5) . ?
Pd1 S 2.2446(14) . ?
Pd2 N3 1.998(4) . ?
Pd2 N8 2.009(5) . ?
Pd2 N4 2.099(4) . ?
Pd2 S 2.2567(14) . ?
S C1 1.746(5) . ?
N1 C7 1.279(7) . ?
N1 C8 1.482(7) . ?
N2 C10 1.451(9) . ?
N2 C11 1.468(9) . ?
N2 C9 1.473(8) . ?
N3 C12 1.266(6) . ?
N3 C13 1.476(6) . ?
N4 C16 1.478(7) . ?
N4 C14 1.486(7) . ?
N4 C15 1.488(7) . ?
N5 N6 1.175(7) . ?
N6 N7 1.138(7) . ?
N8 N9 1.186(7) . ?
N9 N10 1.141(7) . ?
C1 C2 1.398(7) . ?
C1 C6 1.401(7) . ?
C2 C3 1.401(7) . ?
C2 C7 1.455(8) . ?
C3 C4 1.381(7) . ?
C4 C5 1.377(7) . ?
C4 C17 1.528(8) . ?
C5 C6 1.390(7) . ?
C6 C12 1.451(7) . ?
C8 C9 1.417(10) . ?
C13 C14 1.494(7) . ?
C17 C18 1.499(9) . ?
C17 C20 1.518(9) . ?
C17 C19 1.525(9) . ?
B C401 1.644(9) . ?
B C301 1.653(9) . ?
B C201 1.655(9) . ?
B C101 1.657(9) . ?
C101 C106 1.380(8) . ?
C101 C102 1.389(8) . ?
C102 C103 1.366(9) . ?
C103 C104 1.366(9) . ?
C104 C105 1.365(9) . ?
C105 C106 1.375(9) . ?
C201 C206 1.393(8) . ?
C201 C202 1.395(8) . ?
C202 C203 1.373(9) . ?
C203 C204 1.357(9) . ?
C204 C205 1.371(9) . ?
C205 C206 1.392(8) . ?
C301 C302 1.394(8) . ?
C301 C306 1.399(8) . ?
C302 C303 1.376(9) . ?
C303 C304 1.368(10) . ?
C304 C305 1.356(10) . ?
C305 C306 1.387(8) . ?
C401 C406 1.378(9) . ?
C401 C402 1.388(8) . ?
C402 C403 1.379(9) . ?
C403 C404 1.352(12) . ?
C404 C405 1.351(12) . ?
C405 C406 1.393(10) . ?
N11 C21 1.101(12) . ?
C21 C22 1.422(13) . ?
